data_7155472
loop_
_publ_author_name
'Koto, Yuma'
'Shibahara, Fumitoshi'
'Murai, Toshiaki'

_publ_section_title
;
 Imidazo[1,5-a]pyridin-3-ylidenes as \p-accepting carbene ligands:
 substituent effects on properties of N-heterocyclic carbenes.
;
_journal_issue 8
_journal_name_full 'Organic &amp; biomolecular chemistry'
_journal_page_first 1810
_journal_page_last 1820
_journal_paper_doi 10.1039/c6ob02827f
_journal_volume 15
_journal_year 2017
_chemical_formula_moiety 'C17 H14 Cl N2 O3 Rh'
_chemical_formula_sum 'C17 H14 Cl N2 O3 Rh'
_chemical_formula_weight 432.66
_chemical_name_systematic
; 
 ? 
;
_space_group_IT_number 14
_symmetry_cell_setting monoclinic
_symmetry_Int_Tables_number 14
_symmetry_space_group_name_Hall '-P 2yn'
_symmetry_space_group_name_H-M 'P 1 21/n 1'
_atom_sites_solution_hydrogens geom
_atom_sites_solution_primary direct
_atom_sites_solution_secondary difmap
_audit_creation_method SHELXL-97
_audit_update_record
;
2016-11-07 deposited with the CCDC.
2017-01-25 downloaded from the CCDC.
;
_cell_angle_alpha 90.00
_cell_angle_beta 95.124(4)
_cell_angle_gamma 90.00
_cell_formula_units_Z 4
_cell_length_a 11.611(3)
_cell_length_b 7.436(2)
_cell_length_c 20.143(6)
_cell_measurement_reflns_used 5473
_cell_measurement_temperature 193(2)
_cell_measurement_theta_max 30.7
_cell_measurement_theta_min 1.8
_cell_volume 1732.2(8)
_computing_structure_refinement 'SHELXL-97 (Sheldrick, 1997)'
_computing_structure_solution 'SHELXS-97 (Sheldrick, 1990)'
_diffrn_ambient_temperature 193(2)
_diffrn_detector_area_resol_mean 14.63
_diffrn_measured_fraction_theta_full 0.988
_diffrn_measured_fraction_theta_max 0.988
_diffrn_measurement_device_type 'Rigaku/MSC Mercury CCD'
_diffrn_measurement_method \w
_diffrn_radiation_monochromator graphite
_diffrn_radiation_source 'fine-focus sealed tube'
_diffrn_radiation_type MoK\a
_diffrn_radiation_wavelength 0.71075
_diffrn_reflns_av_R_equivalents 0.0376
_diffrn_reflns_av_sigmaI/netI 0.0400
_diffrn_reflns_limit_h_max 15
_diffrn_reflns_limit_h_min -13
_diffrn_reflns_limit_k_max 9
_diffrn_reflns_limit_k_min -6
_diffrn_reflns_limit_l_max 26
_diffrn_reflns_limit_l_min -26
_diffrn_reflns_number 12913
_diffrn_reflns_theta_full 27.50
_diffrn_reflns_theta_max 27.50
_diffrn_reflns_theta_min 1.95
_exptl_absorpt_coefficient_mu 1.157
_exptl_absorpt_correction_T_max 0.851
_exptl_absorpt_correction_T_min 0.512
_exptl_absorpt_correction_type multi-scan
_exptl_absorpt_process_details '(Jacobson, 1998)'
_exptl_crystal_colour Yellow
_exptl_crystal_density_diffrn 1.659
_exptl_crystal_density_method 'not measured'
_exptl_crystal_description Block
_exptl_crystal_F_000 864
_exptl_crystal_size_max 0.42
_exptl_crystal_size_mid 0.28
_exptl_crystal_size_min 0.14
_refine_diff_density_max 1.056
_refine_diff_density_min -1.100
_refine_diff_density_rms 0.163
_refine_ls_extinction_method none
_refine_ls_goodness_of_fit_ref 1.113
_refine_ls_hydrogen_treatment constr
_refine_ls_matrix_type full
_refine_ls_number_parameters 219
_refine_ls_number_reflns 3927
_refine_ls_number_restraints 0
_refine_ls_restrained_S_all 1.113
_refine_ls_R_factor_all 0.0459
_refine_ls_R_factor_gt 0.0368
_refine_ls_shift/su_max 0.000
_refine_ls_shift/su_mean 0.000
_refine_ls_structure_factor_coef Fsqd
_refine_ls_weighting_details 'calc w=1/[\s^2^(Fo^2^)+(0.0707P)^2^+0.0000P] where P=(Fo^2^+2Fc^2^)/3'
_refine_ls_weighting_scheme calc
_refine_ls_wR_factor_gt 0.1014
_refine_ls_wR_factor_ref 0.1267
_reflns_number_gt 3194
_reflns_number_total 3927
_reflns_threshold_expression >2sigma(I)
_cod_data_source_file c6ob02827f2.cif
_cod_data_source_block azac6h4omerhco
_cod_depositor_comments 'Adding full bibliography for 7155472--7155477.cif.'
_cod_original_cell_volume 1732.3(8)
_cod_original_sg_symbol_H-M 'P 21/n       '
_cod_database_code 7155472

loop_
_symmetry_equiv_pos_as_xyz
'x, y, z'
'-x+1/2, y+1/2, -z+1/2'
'-x, -y, -z'
'x-1/2, -y-1/2, z-1/2'

loop_
_atom_site_label
_atom_site_type_symbol
_atom_site_fract_x
_atom_site_fract_y
_atom_site_fract_z
_atom_site_U_iso_or_equiv
_atom_site_adp_type
_atom_site_occupancy
_atom_site_symmetry_multiplicity
_atom_site_calc_flag
_atom_site_refinement_flags
Cl1 Cl 0.19534(9) -0.23354(14) 0.47826(5) 0.0613(3) Uani 1 1 d .
Rh1 Rh 0.28163(2) 0.04911(4) 0.466907(13) 0.04229(13) Uani 1 1 d .
O1 O 0.4020(3) 0.3971(5) 0.45309(19) 0.0864(10) Uani 1 1 d .
O2 O 0.3786(3) -0.0177(6) 0.60939(18) 0.0895(11) Uani 1 1 d .
O3 O -0.36413(18) 0.1755(4) 0.13624(12) 0.0501(6) Uani 1 1 d .
N1 N 0.2585(2) 0.0873(3) 0.31375(14) 0.0348(6) Uani 1 1 d .
N2 N 0.0907(2) 0.0885(4) 0.34932(13) 0.0358(6) Uani 1 1 d .
C1 C 0.3541(3) 0.2658(6) 0.4585(2) 0.0578(10) Uani 1 1 d .
C2 C 0.3454(4) 0.0126(6) 0.5565(2) 0.0604(10) Uani 1 1 d .
C3 C 0.2046(3) 0.0773(4) 0.37093(17) 0.0366(7) Uani 1 1 d .
C4 C 0.0714(2) 0.1067(4) 0.28071(16) 0.0341(6) Uani 1 1 d .
C5 C 0.1797(2) 0.1059(4) 0.25752(16) 0.0334(6) Uani 1 1 d .
C6 C 0.2231(3) 0.1252(4) 0.19416(17) 0.0409(7) Uani 1 1 d .
H6 H 0.1719 0.1404 0.1551 0.049 Uiso 1 1 calc R
C7 C 0.3395(3) 0.1215(5) 0.1906(2) 0.0490(9) Uani 1 1 d .
H7 H 0.3695 0.1348 0.1485 0.059 Uiso 1 1 calc R
C8 C 0.4170(3) 0.0980(5) 0.2486(2) 0.0480(9) Uani 1 1 d .
H8 H 0.4980 0.0951 0.2448 0.058 Uiso 1 1 calc R
C9 C 0.3771(3) 0.0802(4) 0.3081(2) 0.0431(8) Uani 1 1 d .
H9 H 0.4294 0.0627 0.3466 0.052 Uiso 1 1 calc R
C10 C 0.0002(3) 0.0765(5) 0.39625(18) 0.0468(8) Uani 1 1 d .
H10 H 0.0283 0.0028 0.4347 0.070 Uiso 1 1 calc R
H10A H -0.0693 0.0213 0.3738 0.070 Uiso 1 1 calc R
H10B H -0.0184 0.1974 0.4114 0.070 Uiso 1 1 calc R
C11 C -0.0419(2) 0.1224(4) 0.24257(16) 0.0329(6) Uani 1 1 d .
C12 C -0.1293(2) 0.2337(4) 0.26344(17) 0.0378(7) Uani 1 1 d .
H12 H -0.1157 0.3004 0.3036 0.045 Uiso 1 1 calc R
C13 C -0.2343(3) 0.2475(5) 0.22650(17) 0.0413(7) Uani 1 1 d .
H13 H -0.2928 0.3225 0.2416 0.050 Uiso 1 1 calc R
C14 C -0.2556(2) 0.1533(4) 0.16755(16) 0.0360(6) Uani 1 1 d .
C15 C -0.1698(3) 0.0455(4) 0.14494(17) 0.0359(7) Uani 1 1 d .
H15 H -0.1830 -0.0175 0.1039 0.043 Uiso 1 1 calc R
C16 C -0.0651(3) 0.0307(4) 0.18281(17) 0.0344(7) Uani 1 1 d .
H16 H -0.0069 -0.0446 0.1675 0.041 Uiso 1 1 calc R
C17 C -0.3890(3) 0.0973(6) 0.0725(2) 0.0517(9) Uani 1 1 d .
H17 H -0.3365 0.1467 0.0416 0.077 Uiso 1 1 calc R
H17A H -0.4691 0.1243 0.0560 0.077 Uiso 1 1 calc R
H17B H -0.3786 -0.0333 0.0757 0.077 Uiso 1 1 calc R

loop_
_atom_site_aniso_label
_atom_site_aniso_U_11
_atom_site_aniso_U_22
_atom_site_aniso_U_33
_atom_site_aniso_U_23
_atom_site_aniso_U_13
_atom_site_aniso_U_12
Cl1 0.0727(6) 0.0592(6) 0.0511(6) 0.0126(5) 0.0000(5) -0.0106(5)
Rh1 0.03893(19) 0.0528(2) 0.0344(2) -0.00116(11) -0.00115(12) 0.00168(10)
O1 0.098(2) 0.076(2) 0.084(3) -0.0039(19) 0.002(2) -0.032(2)
O2 0.084(2) 0.133(3) 0.047(2) -0.002(2) -0.0210(17) 0.029(2)
O3 0.0384(11) 0.0667(16) 0.0437(15) -0.0107(12) -0.0056(10) 0.0124(11)
N1 0.0327(12) 0.0342(13) 0.0378(16) 0.0018(11) 0.0054(11) 0.0004(10)
N2 0.0340(12) 0.0409(14) 0.0329(15) 0.0017(11) 0.0056(11) -0.0001(10)
C1 0.053(2) 0.070(3) 0.049(2) -0.007(2) -0.0016(17) -0.0051(19)
C2 0.049(2) 0.078(3) 0.052(3) -0.005(2) -0.0061(19) 0.0120(19)
C3 0.0365(15) 0.0388(16) 0.0347(19) 0.0009(13) 0.0040(13) -0.0010(12)
C4 0.0342(14) 0.0334(14) 0.0350(18) 0.0005(12) 0.0046(12) 0.0000(12)
C5 0.0358(14) 0.0300(14) 0.0348(18) 0.0005(12) 0.0059(12) 0.0013(11)
C6 0.0475(17) 0.0399(17) 0.0360(19) 0.0030(14) 0.0080(14) 0.0024(14)
C7 0.0505(19) 0.0491(19) 0.051(2) 0.0011(17) 0.0226(17) 0.0016(16)
C8 0.0375(16) 0.0452(18) 0.064(3) -0.0022(17) 0.0172(17) -0.0004(14)
C9 0.0307(15) 0.0446(18) 0.053(2) -0.0002(15) 0.0009(14) 0.0012(12)
C10 0.0391(17) 0.065(2) 0.038(2) 0.0073(16) 0.0125(15) 0.0033(15)
C11 0.0326(13) 0.0307(14) 0.0356(17) 0.0009(12) 0.0047(12) 0.0019(11)
C12 0.0413(15) 0.0363(16) 0.0360(18) -0.0078(13) 0.0042(13) 0.0043(12)
C13 0.0394(15) 0.0428(18) 0.041(2) -0.0071(14) 0.0027(14) 0.0095(13)
C14 0.0339(14) 0.0362(15) 0.0374(18) 0.0018(13) 0.0012(12) 0.0045(12)
C15 0.0416(16) 0.0352(16) 0.0311(17) -0.0018(12) 0.0046(13) 0.0042(12)
C16 0.0356(15) 0.0333(15) 0.0348(18) 0.0009(12) 0.0067(13) 0.0054(11)
C17 0.0445(18) 0.064(2) 0.044(2) -0.0057(18) -0.0047(16) 0.0003(16)

loop_
_atom_type_symbol
_atom_type_description
_atom_type_scat_dispersion_real
_atom_type_scat_dispersion_imag
_atom_type_scat_source
C C 0.0033 0.0016 'International Tables Vol C Tables 4.2.6.8 and 6.1.1.4'
H H 0.0000 0.0000 'International Tables Vol C Tables 4.2.6.8 and 6.1.1.4'
N N 0.0061 0.0033 'International Tables Vol C Tables 4.2.6.8 and 6.1.1.4'
O O 0.0106 0.0060 'International Tables Vol C Tables 4.2.6.8 and 6.1.1.4'
Cl Cl 0.1484 0.1585 'International Tables Vol C Tables 4.2.6.8 and 6.1.1.4'
Rh Rh -1.1178 0.9187 'International Tables Vol C Tables 4.2.6.8 and 6.1.1.4'

loop_
_geom_angle_atom_site_label_1
_geom_angle_atom_site_label_2
_geom_angle_atom_site_label_3
_geom_angle
C1 Rh1 C2 94.0(2)
C1 Rh1 C3 89.36(16)
C2 Rh1 C3 176.43(16)
C1 Rh1 Cl1 177.91(13)
C2 Rh1 Cl1 85.03(15)
C3 Rh1 Cl1 91.66(9)
C14 O3 C17 118.3(2)
C3 N1 C9 126.9(3)
C3 N1 C5 111.9(3)
C9 N1 C5 121.2(3)
C3 N2 C4 113.0(2)
C3 N2 C10 121.3(3)
C4 N2 C10 125.6(3)
O1 C1 Rh1 177.9(4)
O2 C2 Rh1 175.8(5)
N2 C3 N1 103.5(3)
N2 C3 Rh1 129.3(2)
N1 C3 Rh1 127.1(2)
C5 C4 N2 105.4(3)
C5 C4 C11 128.6(3)
N2 C4 C11 125.9(2)
C4 C5 N1 106.1(3)
C4 C5 C6 135.3(3)
N1 C5 C6 118.6(3)
C7 C6 C5 118.7(3)
C7 C6 H6 120.7
C5 C6 H6 120.7
C6 C7 C8 121.2(3)
C6 C7 H7 119.4
C8 C7 H7 119.4
C9 C8 C7 120.5(3)
C9 C8 H8 119.7
C7 C8 H8 119.7
C8 C9 N1 119.8(3)
C8 C9 H9 120.1
N1 C9 H9 120.1
N2 C10 H10 109.5
N2 C10 H10A 109.5
H10 C10 H10A 109.5
N2 C10 H10B 109.5
H10 C10 H10B 109.5
H10A C10 H10B 109.5
C16 C11 C12 117.4(3)
C16 C11 C4 120.6(2)
C12 C11 C4 121.9(3)
C13 C12 C11 120.8(3)
C13 C12 H12 119.6
C11 C12 H12 119.6
C12 C13 C14 120.6(3)
C12 C13 H13 119.7
C14 C13 H13 119.7
O3 C14 C13 114.9(3)
O3 C14 C15 125.3(3)
C13 C14 C15 119.8(3)
C16 C15 C14 119.2(3)
C16 C15 H15 120.4
C14 C15 H15 120.4
C15 C16 C11 122.2(3)
C15 C16 H16 118.9
C11 C16 H16 118.9
O3 C17 H17 109.5
O3 C17 H17A 109.5
H17 C17 H17A 109.5
O3 C17 H17B 109.5
H17 C17 H17B 109.5
H17A C17 H17B 109.5

loop_
_geom_bond_atom_site_label_1
_geom_bond_atom_site_label_2
_geom_bond_distance
Cl1 Rh1 2.3484(11)
Rh1 C1 1.833(4)
Rh1 C2 1.907(5)
Rh1 C3 2.067(4)
O1 C1 1.134(5)
O2 C2 1.124(6)
O3 C14 1.368(4)
O3 C17 1.416(4)
N1 C3 1.361(4)
N1 C9 1.393(4)
N1 C5 1.398(4)
N2 C3 1.357(4)
N2 C4 1.387(4)
N2 C10 1.478(4)
C4 C5 1.379(4)
C4 C11 1.468(4)
C5 C6 1.421(4)
C6 C7 1.359(5)
C6 H6 0.9500
C7 C8 1.420(6)
C7 H7 0.9500
C8 C9 1.329(5)
C8 H8 0.9500
C9 H9 0.9500
C10 H10 0.9800
C10 H10A 0.9800
C10 H10B 0.9800
C11 C16 1.389(4)
C11 C12 1.402(4)
C12 C13 1.375(4)
C12 H12 0.9500
C13 C14 1.382(4)
C13 H13 0.9500
C14 C15 1.387(4)
C15 C16 1.381(5)
C15 H15 0.9500
C16 H16 0.9500
C17 H17 0.9800
C17 H17A 0.9800
C17 H17B 0.9800

loop_
_geom_torsion_atom_site_label_1
_geom_torsion_atom_site_label_2
_geom_torsion_atom_site_label_3
_geom_torsion_atom_site_label_4
_geom_torsion
C2 Rh1 C1 O1 78(12)
C3 Rh1 C1 O1 -103(12)
Cl1 Rh1 C1 O1 16(15)
C1 Rh1 C2 O2 172(5)
C3 Rh1 C2 O2 12(7)
Cl1 Rh1 C2 O2 -10(5)
C4 N2 C3 N1 -0.5(3)
C10 N2 C3 N1 177.9(3)
C4 N2 C3 Rh1 -180.0(2)
C10 N2 C3 Rh1 -1.6(4)
C9 N1 C3 N2 -179.3(3)
C5 N1 C3 N2 0.5(3)
C9 N1 C3 Rh1 0.2(4)
C5 N1 C3 Rh1 179.9(2)
C1 Rh1 C3 N2 -118.3(3)
C2 Rh1 C3 N2 42(2)
Cl1 Rh1 C3 N2 63.6(3)
C1 Rh1 C3 N1 62.4(3)
C2 Rh1 C3 N1 -138(2)
Cl1 Rh1 C3 N1 -115.8(3)
C3 N2 C4 C5 0.3(4)
C10 N2 C4 C5 -178.0(3)
C3 N2 C4 C11 -179.9(3)
C10 N2 C4 C11 1.8(5)
N2 C4 C5 N1 0.0(3)
C11 C4 C5 N1 -179.8(3)
N2 C4 C5 C6 -177.4(4)
C11 C4 C5 C6 2.8(6)
C3 N1 C5 C4 -0.3(3)
C9 N1 C5 C4 179.5(3)
C3 N1 C5 C6 177.6(3)
C9 N1 C5 C6 -2.6(4)
C4 C5 C6 C7 178.3(3)
N1 C5 C6 C7 1.2(5)
C5 C6 C7 C8 0.3(5)
C6 C7 C8 C9 -0.4(6)
C7 C8 C9 N1 -1.0(5)
C3 N1 C9 C8 -177.7(3)
C5 N1 C9 C8 2.5(5)
C5 C4 C11 C16 41.7(5)
N2 C4 C11 C16 -138.1(3)
C5 C4 C11 C12 -136.3(3)
N2 C4 C11 C12 44.0(5)
C16 C11 C12 C13 1.4(5)
C4 C11 C12 C13 179.3(3)
C11 C12 C13 C14 -0.7(5)
C17 O3 C14 C13 174.1(3)
C17 O3 C14 C15 -6.5(5)
C12 C13 C14 O3 178.7(3)
C12 C13 C14 C15 -0.8(5)
O3 C14 C15 C16 -177.8(3)
C13 C14 C15 C16 1.5(5)
C14 C15 C16 C11 -0.9(5)
C12 C11 C16 C15 -0.6(4)
C4 C11 C16 C15 -178.6(3)
